data_7240885
loop_
_publ_author_name
'Pike, Sarah J.'
'Heliot, Armelle'
'Seaton, Colin C.'

_publ_section_title
;
 ortho-Substituent effect on the crystal packing and solid state
 speciation of aromatic C-nitroso compounds
;
_journal_name_full CrystEngComm
_journal_paper_doi 10.1039/D0CE00728E
_journal_year 2020
_chemical_formula_moiety 'C14 H14 N2 O2'
_chemical_formula_sum 'C14 H14 N2 O2'
_chemical_formula_weight 242.27
_chemical_name_common trans-o,o'-azodioxytoluene
_chemical_name_systematic '1, 2-bis(2mehtylphenyl)diazene 1,2-dioxide'
_space_group_crystal_system orthorhombic
_space_group_IT_number 61
_space_group_name_Hall '-P 2ac 2ab'
_space_group_name_H-M_alt 'P b c a'
_atom_sites_solution_hydrogens difmap
_atom_sites_solution_primary dual
_audit_creation_date 2019-10-31
_audit_creation_method
;
Olex2 1.2
(compiled 2018.05.29 svn.r3510 for OlexSys, GUI svn.r5506)
;
_audit_update_record
;
2020-05-13 deposited with the CCDC.	2020-07-09 downloaded from the CCDC.
;
_cell_angle_alpha 90
_cell_angle_beta 90
_cell_angle_gamma 90
_cell_formula_units_Z 4
_cell_length_a 8.1552(6)
_cell_length_b 10.3206(8)
_cell_length_c 14.3800(12)
_cell_measurement_reflns_used 1488
_cell_measurement_temperature 105(2)
_cell_measurement_theta_max 25.08
_cell_measurement_theta_min 2.83
_cell_volume 1210.32(16)
_computing_molecular_graphics 'Olex2 (Dolomanov et al., 2009)'
_computing_publication_material 'Olex2 (Dolomanov et al., 2009)'
_computing_structure_refinement 'ShelXL (Sheldrick, 2015)'
_computing_structure_solution 'ShelXT (Sheldrick, 2015)'
_diffrn_ambient_temperature 104.71
_diffrn_measured_fraction_theta_full 1.000
_diffrn_measured_fraction_theta_max 0.880
_diffrn_measurement_device_type 'Bruker APEX-II CCD'
_diffrn_measurement_method '\f and \w scans'
_diffrn_radiation_type MoK\a
_diffrn_radiation_wavelength 0.71073
_diffrn_reflns_av_R_equivalents 0.0536
_diffrn_reflns_av_unetI/netI 0.0594
_diffrn_reflns_Laue_measured_fraction_full 1.000
_diffrn_reflns_Laue_measured_fraction_max 0.880
_diffrn_reflns_limit_h_max 11
_diffrn_reflns_limit_h_min -10
_diffrn_reflns_limit_k_max 14
_diffrn_reflns_limit_k_min -15
_diffrn_reflns_limit_l_max 20
_diffrn_reflns_limit_l_min -17
_diffrn_reflns_number 8241
_diffrn_reflns_point_group_measured_fraction_full 1.000
_diffrn_reflns_point_group_measured_fraction_max 0.880
_diffrn_reflns_theta_full 25.242
_diffrn_reflns_theta_max 32.387
_diffrn_reflns_theta_min 2.833
_diffrn_standards_number 0
_exptl_absorpt_coefficient_mu 0.091
_exptl_absorpt_correction_type none
_exptl_crystal_colour colourless
_exptl_crystal_colour_primary colourless
_exptl_crystal_density_diffrn 1.330
_exptl_crystal_description Block
_exptl_crystal_F_000 512
_exptl_crystal_size_max 0.3
_exptl_crystal_size_mid 0.26
_exptl_crystal_size_min 0.24
_refine_diff_density_max 0.341
_refine_diff_density_min -0.202
_refine_diff_density_rms 0.061
_refine_ls_extinction_method none
_refine_ls_goodness_of_fit_ref 1.026
_refine_ls_hydrogen_treatment refall
_refine_ls_matrix_type full
_refine_ls_number_parameters 110
_refine_ls_number_reflns 1907
_refine_ls_number_restraints 0
_refine_ls_restrained_S_all 1.026
_refine_ls_R_factor_all 0.0896
_refine_ls_R_factor_gt 0.0497
_refine_ls_shift/su_max 0.000
_refine_ls_shift/su_mean 0.000
_refine_ls_structure_factor_coef Fsqd
_refine_ls_weighting_details 'w=1/[\s^2^(Fo^2^)+(0.0578P)^2^+0.2615P] where P=(Fo^2^+2Fc^2^)/3'
_refine_ls_weighting_scheme calc
_refine_ls_wR_factor_gt 0.1099
_refine_ls_wR_factor_ref 0.1302
_reflns_Friedel_coverage 0.000
_reflns_number_gt 1240
_reflns_number_total 1907
_reflns_threshold_expression 'I > 2\s(I)'
_cod_data_source_file d0ce00728e2.cif
_cod_data_source_block sp101a_0m
_cod_database_code 7240885
_shelx_shelxl_version_number 2018/3
_shelx_space_group_comment
;
The symmetry employed for this shelxl refinement is uniquely defined
by the following loop, which should always be used as a source of
symmetry information in preference to the above space-group names.
They are only intended as comments.
;
_shelx_estimated_absorpt_t_max 0.979
_shelx_estimated_absorpt_t_min 0.973
_olex2_refinement_description
;
;
_olex2_submission_special_instructions 'No special instructions were received'

loop_
_space_group_symop_operation_xyz
'x, y, z'
'-x+1/2, -y, z+1/2'
'-x, y+1/2, -z+1/2'
'x+1/2, -y+1/2, -z'
'-x, -y, -z'
'x-1/2, y, -z-1/2'
'x, -y-1/2, z-1/2'
'-x-1/2, y-1/2, z'

loop_
_atom_site_label
_atom_site_type_symbol
_atom_site_fract_x
_atom_site_fract_y
_atom_site_fract_z
_atom_site_U_iso_or_equiv
_atom_site_adp_type
_atom_site_occupancy
_atom_site_site_symmetry_order
_atom_site_calc_flag
_atom_site_refinement_flags_posn
_atom_site_refinement_flags_adp
_atom_site_refinement_flags_occupancy
_atom_site_disorder_assembly
_atom_site_disorder_group
O1 O 0.68825(13) 0.52221(11) 0.54964(8) 0.0237(3) Uani 1 1 d . . . . .
N1 N 0.54384(15) 0.48086(11) 0.53601(8) 0.0151(3) Uani 1 1 d . . . . .
C1 C 0.46730(16) 0.39346(13) 0.60227(9) 0.0145(3) Uani 1 1 d . . . . .
C6 C 0.41967(18) 0.44656(14) 0.68639(10) 0.0176(3) Uani 1 1 d . . . . .
C3 C 0.38796(19) 0.18413(15) 0.65072(10) 0.0183(3) Uani 1 1 d . . . . .
C2 C 0.45378(16) 0.26251(13) 0.58122(9) 0.0149(3) Uani 1 1 d . . . . .
C5 C 0.35226(18) 0.36616(16) 0.75334(10) 0.0206(3) Uani 1 1 d . . . . .
C4 C 0.33714(18) 0.23494(15) 0.73519(11) 0.0210(3) Uani 1 1 d . . . . .
C7 C 0.5050(2) 0.20877(16) 0.48853(11) 0.0210(3) Uani 1 1 d . . . . .
H4 H 0.287(2) 0.1785(18) 0.7807(13) 0.029(5) Uiso 1 1 d . . . . .
H6 H 0.431(2) 0.5354(16) 0.6968(11) 0.017(4) Uiso 1 1 d . . . . .
H3 H 0.378(2) 0.0926(17) 0.6384(11) 0.021(4) Uiso 1 1 d . . . . .
H5 H 0.318(2) 0.4008(19) 0.8113(14) 0.034(5) Uiso 1 1 d . . . . .
H7A H 0.474(3) 0.117(3) 0.4828(16) 0.070(8) Uiso 1 1 d . . . . .
H7B H 0.454(3) 0.248(2) 0.4377(18) 0.066(8) Uiso 1 1 d . . . . .
H7C H 0.620(4) 0.215(2) 0.4782(18) 0.072(8) Uiso 1 1 d . . . . .

loop_
_atom_site_aniso_label
_atom_site_aniso_U_11
_atom_site_aniso_U_22
_atom_site_aniso_U_33
_atom_site_aniso_U_23
_atom_site_aniso_U_13
_atom_site_aniso_U_12
O1 0.0172(5) 0.0290(6) 0.0249(6) 0.0082(5) -0.0054(4) -0.0054(4)
N1 0.0164(6) 0.0146(6) 0.0144(6) 0.0023(5) -0.0020(4) -0.0003(4)
C1 0.0136(7) 0.0166(7) 0.0134(6) 0.0037(5) -0.0013(5) 0.0007(5)
C6 0.0197(7) 0.0168(7) 0.0162(7) -0.0013(6) -0.0014(6) 0.0018(6)
C3 0.0195(7) 0.0164(7) 0.0191(7) 0.0038(6) -0.0018(6) -0.0011(6)
C2 0.0143(6) 0.0157(7) 0.0146(6) 0.0019(5) -0.0016(5) 0.0009(5)
C5 0.0196(7) 0.0277(8) 0.0144(7) 0.0011(6) 0.0009(6) 0.0043(6)
C4 0.0193(7) 0.0262(8) 0.0175(7) 0.0074(6) 0.0011(6) -0.0015(6)
C7 0.0268(8) 0.0180(7) 0.0183(7) -0.0015(6) 0.0020(7) 0.0004(6)

loop_
_atom_type_symbol
_atom_type_description
_atom_type_scat_dispersion_real
_atom_type_scat_dispersion_imag
_atom_type_scat_source
C C 0.0033 0.0016 'International Tables Vol C Tables 4.2.6.8 and 6.1.1.4'
H H 0.0000 0.0000 'International Tables Vol C Tables 4.2.6.8 and 6.1.1.4'
N N 0.0061 0.0033 'International Tables Vol C Tables 4.2.6.8 and 6.1.1.4'
O O 0.0106 0.0060 'International Tables Vol C Tables 4.2.6.8 and 6.1.1.4'

loop_
_geom_angle_atom_site_label_1
_geom_angle_atom_site_label_2
_geom_angle_atom_site_label_3
_geom_angle
_geom_angle_site_symmetry_1
_geom_angle_site_symmetry_3
_geom_angle_publ_flag
O1 N1 N1 121.61(15) . 5_666 ?
O1 N1 C1 120.44(11) . . ?
N1 N1 C1 117.90(14) 5_666 . ?
C6 C1 N1 116.61(12) . . ?
C6 C1 C2 123.60(13) . . ?
C2 C1 N1 119.68(12) . . ?
C1 C6 C5 118.81(14) . . ?
C1 C6 H6 120.0(10) . . ?
C5 C6 H6 121.2(10) . . ?
C2 C3 H3 118.0(10) . . ?
C4 C3 C2 121.60(14) . . ?
C4 C3 H3 120.4(10) . . ?
C1 C2 C3 116.05(13) . . ?
C1 C2 C7 122.01(13) . . ?
C3 C2 C7 121.94(13) . . ?
C6 C5 H5 120.2(12) . . ?
C4 C5 C6 119.36(14) . . ?
C4 C5 H5 120.5(12) . . ?
C3 C4 H4 119.4(11) . . ?
C5 C4 C3 120.56(14) . . ?
C5 C4 H4 120.0(11) . . ?
C2 C7 H7A 110.9(14) . . ?
C2 C7 H7B 114.2(15) . . ?
C2 C7 H7C 112.8(15) . . ?
H7A C7 H7B 104(2) . . ?
H7A C7 H7C 108.0(19) . . ?
H7B C7 H7C 107(2) . . ?

loop_
_geom_bond_atom_site_label_1
_geom_bond_atom_site_label_2
_geom_bond_distance
_geom_bond_site_symmetry_2
_geom_bond_publ_flag
O1 N1 1.2679(16) . ?
N1 N1 1.319(2) 5_666 ?
N1 C1 1.4529(17) . ?
C1 C6 1.3837(19) . ?
C1 C2 1.3893(19) . ?
C6 C5 1.385(2) . ?
C6 H6 0.933(17) . ?
C3 C2 1.393(2) . ?
C3 C4 1.386(2) . ?
C3 H3 0.965(17) . ?
C2 C7 1.503(2) . ?
C5 C4 1.385(2) . ?
C5 H5 0.950(19) . ?
C4 H4 0.967(18) . ?
C7 H7A 0.98(3) . ?
C7 H7B 0.93(3) . ?
C7 H7C 0.95(3) . ?
